data_1565216
loop_
_publ_author_name
'Chang, Yi-Xin'
'Gao, Ning'
'Wang, Mei-Ying'
'Wang, Wan-Ting'
'Fan, Zi-Wei'
'Ren, Duo-Duo'
'Wu, Zhi-Lei'
'Wang, Wen-Min'

_publ_section_title
;
 Two phenoxo-O bridged dinuclear Dy(III) complexes exhibiting distinct
 slow magnetic relaxation induced by different \b-diketonate ligands
;
_journal_name_full 'Inorganica Chimica Acta'
_journal_page_first 119499
_journal_paper_doi 10.1016/j.ica.2020.119499
_journal_volume 505
_journal_year 2020
_chemical_formula_moiety 'C68 H46 Dy2 F12 N4 O10 S4'
_chemical_formula_sum 'C68 H46 Dy2 F12 N4 O10 S4'
_chemical_formula_weight 1760.33
_space_group_crystal_system triclinic
_space_group_IT_number 2
_space_group_name_Hall '-P 1'
_space_group_name_H-M_alt 'P -1'
_atom_sites_solution_hydrogens geom
_atom_sites_solution_primary iterative
_cell_angle_alpha 69.802(5)
_cell_angle_beta 69.742(6)
_cell_angle_gamma 78.280(5)
_cell_formula_units_Z 1
_cell_length_a 10.8475(12)
_cell_length_b 13.0262(13)
_cell_length_c 13.4316(17)
_cell_measurement_reflns_used 2678
_cell_measurement_temperature 293(2)
_cell_measurement_theta_max 22.369
_cell_measurement_theta_min 2.205
_cell_volume 1663.5(3)
_computing_cell_refinement 'SAINT v8.37A (Bruker, 2015)'
_computing_data_reduction 'SAINT v8.37A (Bruker, 2015)'
_computing_molecular_graphics 'Olex2 (Dolomanov et al., 2009)'
_computing_publication_material 'Olex2 (Dolomanov et al., 2009)'
_computing_structure_refinement 'XL (Sheldrick, 2008)'
_computing_structure_solution
;
Superflip (Palatinus & Chapuis, 2007;Palatinus & van der Lee, 2008;
Palatinus et al., 2012)
;
_diffrn_ambient_temperature 293(2)
_diffrn_measured_fraction_theta_full 0.998
_diffrn_measured_fraction_theta_max 0.998
_diffrn_measurement_device_type 'CCD area detector'
_diffrn_measurement_method 'phi and omega scans'
_diffrn_radiation_monochromator graphite
_diffrn_radiation_type MoK\a
_diffrn_radiation_wavelength 0.71073
_diffrn_reflns_av_R_equivalents 0.1141
_diffrn_reflns_av_unetI/netI 0.1046
_diffrn_reflns_Laue_measured_fraction_full 0.998
_diffrn_reflns_Laue_measured_fraction_max 0.998
_diffrn_reflns_limit_h_max 12
_diffrn_reflns_limit_h_min -12
_diffrn_reflns_limit_k_max 15
_diffrn_reflns_limit_k_min -15
_diffrn_reflns_limit_l_max 15
_diffrn_reflns_limit_l_min -15
_diffrn_reflns_number 21502
_diffrn_reflns_point_group_measured_fraction_full 0.998
_diffrn_reflns_point_group_measured_fraction_max 0.998
_diffrn_reflns_theta_full 25.004
_diffrn_reflns_theta_max 25.004
_diffrn_reflns_theta_min 2.206
_exptl_absorpt_coefficient_mu 2.450
_exptl_absorpt_correction_T_max 0.7452
_exptl_absorpt_correction_T_min 0.5644
_exptl_absorpt_correction_type multi-scan
_exptl_absorpt_process_details
;
SADABS-2016/2 (Bruker,2016/2) was used for absorption correction.
wR2(int) was 0.0800 before and 0.0670 after correction.
The Ratio of minimum to maximum transmission is 0.7574.
The \l/2 correction factor is Not present.
;
_exptl_crystal_colour colorless
_exptl_crystal_density_diffrn 1.757
_exptl_crystal_description block
_exptl_crystal_F_000 866
_exptl_crystal_size_max 0.23
_exptl_crystal_size_mid 0.21
_exptl_crystal_size_min 0.12
_refine_diff_density_max 1.090
_refine_diff_density_min -1.210
_refine_diff_density_rms 0.210
_refine_ls_extinction_coef .
_refine_ls_extinction_method none
_refine_ls_goodness_of_fit_ref 1.065
_refine_ls_hydrogen_treatment constr
_refine_ls_matrix_type full
_refine_ls_number_parameters 424
_refine_ls_number_reflns 5849
_refine_ls_number_restraints 18
_refine_ls_restrained_S_all 1.065
_refine_ls_R_factor_all 0.1406
_refine_ls_R_factor_gt 0.0859
_refine_ls_shift/su_max 0.000
_refine_ls_shift/su_mean 0.000
_refine_ls_structure_factor_coef Fsqd
_refine_ls_weighting_details 'w=1/[\s^2^(Fo^2^)+(0.1300P)^2^+25.5360P] where P=(Fo^2^+2Fc^2^)/3'
_refine_ls_weighting_scheme calc
_refine_ls_wR_factor_gt 0.2062
_refine_ls_wR_factor_ref 0.2532
_reflns_Friedel_coverage 0.000
_reflns_Friedel_fraction_full .
_reflns_Friedel_fraction_max .
_reflns_number_gt 4163
_reflns_number_total 5849
_reflns_threshold_expression 'I > 2\s(I)'
_cod_data_source_file 2.cif
_cod_data_source_block 2
_cod_database_code 1565216
_shelx_space_group_comment
;
The symmetry employed for this shelxl refinement is uniquely defined
by the following loop, which should always be used as a source of
symmetry information in preference to the above space-group names.
They are only intended as comments.
;
_shelx_estimated_absorpt_t_max 0.758
_shelx_estimated_absorpt_t_min 0.603
_olex2_refinement_description
;
1. Fixed Uiso
 At 1.2 times of:
  All C(H) groups, All C(H,H) groups
 At 1.5 times of:
  All C(H,H,H) groups
2. Uiso/Uaniso restraints and constraints
Uanis(C30) \\sim Ueq: with sigma of 0.01 and sigma for terminal atoms of 0.02
Uanis(C22) \\sim Ueq: with sigma of 0.01 and sigma for terminal atoms of 0.02
Uanis(C26) \\sim Ueq: with sigma of 0.01 and sigma for terminal atoms of 0.02
Uanis(C29B) = Uanis(C27B) = Uanis(S1A) = Uanis(C27A) = Uanis(S1B) = Uanis(C28B)
= Uanis(C29A) = Uanis(C28A)
Uanis(S2A) = Uanis(C21B) = Uanis(C19B) = Uanis(C19A) = Uanis(C20B) =
Uanis(C20A) = Uanis(S2B) = Uanis(C21A)
Uanis(F5A) = Uanis(F4B) = Uanis(F4A) = Uanis(F6B) = Uanis(F6A) = Uanis(F5B)
3. Others
 Sof(S1B)=Sof(C29B)=Sof(H29B)=Sof(C28B)=Sof(H28B)=Sof(C27B)=Sof(H27B)=1-FVAR(1)
 Sof(C29A)=Sof(H29A)=Sof(C28A)=Sof(H28A)=Sof(C27A)=Sof(H27A)=Sof(S1A)=FVAR(1)
 Sof(S2B)=Sof(C20B)=Sof(H20B)=Sof(C19B)=Sof(H19B)=Sof(C21B)=Sof(H21B)=1-FVAR(2)
 Sof(S2A)=Sof(C19A)=Sof(H19A)=Sof(C20A)=Sof(H20A)=Sof(C21A)=Sof(H21A)=FVAR(2)
 Sof(F5A)=Sof(F6A)=Sof(F4A)=1-FVAR(3)
 Sof(F4B)=Sof(F6B)=Sof(F5B)=FVAR(3)
4.a :
 C22(S2B,C20B,C19B,C21B), C29A(C28A,C27A,S1A,C30)
4.b Secondary CH2 refined with riding coordinates:
 C2(H2A,H2B)
4.c Aromatic/amide H refined with riding coordinates:
 C11(H11), C12(H12), C17(H17), C9(H9), C4(H4), C8(H8), C7(H7), C24(H24),
 C16(H16), C5(H5), C32(H32), C18(H18), C20B(H20B), C19B(H19B), C21B(H21B),
 C29B(H29B), C28B(H28B), C27B(H27B), C29A(H29A), C28A(H28A), C27A(H27A),
 C19A(H19A), C20A(H20A), C21A(H21A)
4.d Idealised Me refined as rotating group:
 C1(H1A,H1B,H1C)
;
_olex2_submission_special_instructions 'No special instructions were received'

loop_
_space_group_symop_operation_xyz
'x, y, z'
'-x, -y, -z'

loop_
_atom_site_label
_atom_site_type_symbol
_atom_site_fract_x
_atom_site_fract_y
_atom_site_fract_z
_atom_site_U_iso_or_equiv
_atom_site_adp_type
_atom_site_occupancy
_atom_site_site_symmetry_order
_atom_site_calc_flag
_atom_site_refinement_flags_posn
_atom_site_refinement_flags_adp
_atom_site_refinement_flags_occupancy
_atom_site_disorder_assembly
_atom_site_disorder_group
Dy1 Dy 0.35427(7) 0.41253(6) 0.56023(6) 0.0320(3) Uani 1 1 d . . . . .
O5 O 0.3894(10) 0.2881(8) 0.4602(9) 0.038(2) Uani 1 1 d . . . . .
O2 O 0.3058(10) 0.4515(8) 0.7263(8) 0.039(2) Uani 1 1 d . . . . .
O3 O 0.3750(10) 0.2493(8) 0.6970(9) 0.041(3) Uani 1 1 d . . . . .
O4 O 0.3379(10) 0.5064(8) 0.3824(9) 0.039(2) Uani 1 1 d . . . . .
N2 N 0.1648(11) 0.5522(9) 0.5735(10) 0.032(3) Uani 1 1 d . . . . .
F3 F 0.3586(18) 0.0663(10) 0.9631(12) 0.109(5) Uani 1 1 d . . . . .
F2 F 0.294(2) 0.0384(11) 0.8465(19) 0.166(10) Uani 1 1 d . . . . .
C11 C -0.0684(15) 0.6082(13) 0.6149(14) 0.042(4) Uani 1 1 d . . . . .
H11 H -0.154563 0.588781 0.643988 0.050 Uiso 1 1 calc R . . . .
F1 F 0.4907(15) 0.0579(10) 0.8082(12) 0.117(6) Uani 1 1 d . . . . .
C12 C -0.0442(14) 0.7163(13) 0.5767(14) 0.043(4) Uani 1 1 d . . . . .
H12 H -0.114367 0.770856 0.576724 0.052 Uiso 1 1 calc R . . . .
C15 C 0.3250(14) 0.6795(12) 0.5019(12) 0.034(3) Uani 1 1 d . . . . .
C10 C 0.0387(15) 0.5270(13) 0.6096(11) 0.034(3) Uani 1 1 d . . . . .
N1 N 0.1197(11) 0.3372(9) 0.6473(10) 0.032(3) Uani 1 1 d . . . . .
C17 C 0.2485(16) 0.8733(12) 0.4643(17) 0.053(5) Uani 1 1 d . . . . .
H17 H 0.269075 0.945792 0.437365 0.064 Uiso 1 1 calc R . . . .
C9 C 0.0211(15) 0.4095(11) 0.6516(13) 0.037(4) Uani 1 1 d . . . . .
H9 H -0.063787 0.387263 0.681921 0.044 Uiso 1 1 calc R . . . .
C4 C -0.039(2) 0.0847(14) 0.8416(18) 0.067(6) Uani 1 1 d . . . . .
H4 H -0.103954 0.064380 0.909681 0.081 Uiso 1 1 calc R . . . .
C26 C 0.473(2) 0.1865(15) 0.3324(17) 0.054(5) Uani 1 1 d . U . . .
C8 C 0.1265(19) 0.0383(14) 0.6893(16) 0.057(5) Uani 1 1 d . . . . .
H8 H 0.173969 -0.012782 0.652435 0.068 Uiso 1 1 calc R . . . .
C13 C 0.0844(15) 0.7452(12) 0.5379(13) 0.037(3) Uani 1 1 d . . . . .
C25 C 0.4304(15) 0.2948(14) 0.3600(14) 0.044(4) Uani 1 1 d . . . . .
C14 C 0.1890(14) 0.6585(12) 0.5385(12) 0.033(3) Uani 1 1 d . . . . .
C31 C 0.2725(17) 0.4002(15) 0.8291(13) 0.049(4) Uani 1 1 d . . . . .
C7 C 0.1586(16) 0.1470(13) 0.6462(15) 0.046(4) Uani 1 1 d . . . . .
H7 H 0.230497 0.165996 0.583083 0.056 Uiso 1 1 calc R . . . .
C6 C 0.0857(13) 0.2277(11) 0.6953(12) 0.032(3) Uani 1 1 d . . . . .
C24 C 0.4412(18) 0.3912(14) 0.2699(16) 0.055(5) Uani 1 1 d . . . . .
H24 H 0.482230 0.386060 0.198212 0.066 Uiso 1 1 calc R . . . .
C23 C 0.3920(16) 0.4958(13) 0.2842(15) 0.043(4) Uani 1 1 d . . . . .
C16 C 0.3517(17) 0.7881(13) 0.4675(15) 0.048(4) Uani 1 1 d . . . . .
H16 H 0.438295 0.804708 0.446402 0.058 Uiso 1 1 calc R . . . .
C5 C -0.0081(19) 0.1922(15) 0.7980(15) 0.059(5) Uani 1 1 d . . . . .
H5 H -0.050722 0.241745 0.838056 0.071 Uiso 1 1 calc R . . . .
C32 C 0.292(2) 0.2817(16) 0.8694(16) 0.064(5) Uani 1 1 d . . . . .
H32 H 0.266615 0.247177 0.945714 0.076 Uiso 1 1 calc R . . . .
C34 C 0.371(2) 0.0955(16) 0.8552(18) 0.071(6) Uani 1 1 d . . . . .
C3 C 0.023(2) 0.0061(14) 0.7880(18) 0.070(6) Uani 1 1 d . . . . .
C33 C 0.3441(17) 0.2203(13) 0.8005(15) 0.045(4) Uani 1 1 d . . . . .
C18 C 0.1186(17) 0.8529(12) 0.4996(17) 0.056(5) Uani 1 1 d . . . . .
H18 H 0.052831 0.911157 0.497955 0.067 Uiso 1 1 calc R . . . .
C2 C -0.017(2) -0.1084(17) 0.829(2) 0.102(10) Uani 1 1 d . . . . .
H2A H -0.046335 -0.132987 0.909188 0.123 Uiso 1 1 calc R . . . .
H2B H 0.058236 -0.157776 0.803188 0.123 Uiso 1 1 calc R . . . .
C22 C 0.3948(18) 0.5955(15) 0.1932(14) 0.054(5) Uani 1 1 d . U . . .
S2B S 0.425(2) 0.6116(15) 0.0672(17) 0.0653(18) Uani 0.274(14) 1 d G . P A 2
C20B C 0.382(5) 0.733(3) 0.011(3) 0.0653(18) Uani 0.274(14) 1 d G . P A 2
H20B H 0.388944 0.765084 -0.063825 0.078 Uiso 0.274(14) 1 calc R . P A 2
C19B C 0.326(6) 0.792(3) 0.103(3) 0.0653(18) Uani 0.274(14) 1 d G . P A 2
H19B H 0.292915 0.865868 0.091732 0.078 Uiso 0.274(14) 1 calc R . P A 2
C21B C 0.334(5) 0.707(3) 0.215(3) 0.0653(18) Uani 0.274(14) 1 d G . P A 2
H21B H 0.306337 0.720829 0.283336 0.078 Uiso 0.274(14) 1 calc R . P A 2
C1 C -0.129(4) -0.111(2) 0.784(2) 0.138(14) Uani 1 1 d . . . . .
H1A H -0.105161 -0.076674 0.705290 0.207 Uiso 1 1 calc GR . . . .
H1B H -0.208555 -0.072906 0.819687 0.207 Uiso 1 1 calc GR . . . .
H1C H -0.144459 -0.186270 0.800112 0.207 Uiso 1 1 calc GR . . . .
O1 O 0.4184(8) 0.5951(7) 0.5055(8) 0.032(2) Uani 1 1 d . . . . .
S1B S 0.1955(9) 0.6028(7) 0.8526(7) 0.077(2) Uani 0.789(15) 1 d . . P B 2
C29B C 0.161(4) 0.422(3) 1.026(3) 0.077(2) Uani 0.789(15) 1 d . . P B 2
H29B H 0.151225 0.349392 1.069724 0.093 Uiso 0.789(15) 1 calc R . P B 2
C28B C 0.134(3) 0.615(3) 0.978(2) 0.077(2) Uani 0.789(15) 1 d . . P B 2
H28B H 0.110640 0.683862 0.989847 0.093 Uiso 0.789(15) 1 calc R . P B 2
C27B C 0.121(3) 0.526(2) 1.059(2) 0.077(2) Uani 0.789(15) 1 d . . P B 2
H27B H 0.087902 0.526092 1.132848 0.093 Uiso 0.789(15) 1 calc R . P B 2
C29A C 0.211(7) 0.601(3) 0.855(3) 0.077(2) Uani 0.211(15) 1 d . . P B 1
H29A H 0.218189 0.641263 0.781615 0.093 Uiso 0.211(15) 1 calc R . P B 1
C28A C 0.185(10) 0.652(4) 0.958(5) 0.077(2) Uani 0.211(15) 1 d G . P B 1
H28A H 0.175837 0.725784 0.952510 0.093 Uiso 0.211(15) 1 calc R . P B 1
C27A C 0.180(7) 0.548(4) 1.072(4) 0.077(2) Uani 0.211(15) 1 d G . P B 1
H27A H 0.166513 0.553586 1.142267 0.093 Uiso 0.211(15) 1 calc R . P B 1
S1A S 0.202(3) 0.433(2) 1.040(2) 0.077(2) Uani 0.211(15) 1 d G . P B 1
C30 C 0.221(2) 0.4660(17) 0.9058(16) 0.069(6) Uani 1 1 d G U . . .
S2A S 0.3442(9) 0.7135(6) 0.2161(7) 0.0653(18) Uani 0.726(14) 1 d . . P A 1
C19A C 0.388(3) 0.787(2) 0.083(3) 0.0653(18) Uani 0.726(14) 1 d . . P A 1
H19A H 0.370320 0.862651 0.057748 0.078 Uiso 0.726(14) 1 calc R . P A 1
C20A C 0.447(3) 0.727(2) 0.021(3) 0.0653(18) Uani 0.726(14) 1 d . . P A 1
H20A H 0.471622 0.758256 -0.055975 0.078 Uiso 0.726(14) 1 calc R . P A 1
C21A C 0.479(4) 0.609(2) 0.068(3) 0.0653(18) Uani 0.726(14) 1 d . . P A 1
H21A H 0.532020 0.557556 0.033634 0.078 Uiso 0.726(14) 1 calc R . P A 1
F4B F 0.464(3) 0.100(2) 0.418(2) 0.081(4) Uani 0.555(17) 1 d . . P C 1
F6B F 0.592(3) 0.185(2) 0.263(2) 0.081(4) Uani 0.555(17) 1 d . . P C 1
F5B F 0.402(3) 0.1726(19) 0.275(2) 0.081(4) Uani 0.555(17) 1 d . . P C 1
F5A F 0.370(3) 0.134(2) 0.359(3) 0.081(4) Uani 0.445(17) 1 d . . P C 2
F6A F 0.549(4) 0.186(3) 0.235(3) 0.081(4) Uani 0.445(17) 1 d . . P C 2
F4A F 0.539(4) 0.114(3) 0.404(3) 0.081(4) Uani 0.445(17) 1 d . . P C 2

loop_
_atom_site_aniso_label
_atom_site_aniso_U_11
_atom_site_aniso_U_22
_atom_site_aniso_U_33
_atom_site_aniso_U_23
_atom_site_aniso_U_13
_atom_site_aniso_U_12
Dy1 0.0317(4) 0.0261(4) 0.0346(4) -0.0059(3) -0.0060(3) -0.0076(2)
O5 0.044(6) 0.033(6) 0.033(6) -0.013(5) 0.000(5) -0.013(5)
O2 0.048(6) 0.041(6) 0.017(5) 0.004(5) -0.010(5) -0.002(5)
O3 0.048(6) 0.031(6) 0.036(7) -0.003(5) -0.005(5) -0.010(5)
O4 0.044(6) 0.031(5) 0.039(7) -0.008(5) -0.011(5) -0.008(4)
N2 0.029(6) 0.033(6) 0.029(7) -0.006(5) -0.004(5) -0.007(5)
F3 0.173(15) 0.050(7) 0.073(10) 0.015(7) -0.041(10) 0.001(8)
F2 0.22(2) 0.049(8) 0.26(2) 0.053(11) -0.18(2) -0.054(11)
C11 0.033(8) 0.037(9) 0.047(10) -0.006(7) -0.008(7) -0.004(7)
F1 0.108(11) 0.056(8) 0.097(11) 0.013(7) 0.020(9) 0.032(7)
C12 0.024(8) 0.046(9) 0.059(11) -0.020(8) -0.012(7) 0.004(7)
C15 0.035(8) 0.041(9) 0.026(8) -0.014(7) -0.006(6) 0.001(7)
C10 0.040(9) 0.048(9) 0.018(7) -0.018(7) -0.001(6) -0.011(7)
N1 0.034(7) 0.027(6) 0.035(7) -0.005(5) -0.013(5) -0.006(5)
C17 0.038(9) 0.017(7) 0.092(15) -0.012(8) -0.020(9) 0.018(6)
C9 0.039(9) 0.026(7) 0.044(9) -0.010(7) -0.004(7) -0.013(7)
C4 0.063(12) 0.036(10) 0.069(14) -0.003(9) 0.012(10) -0.011(9)
C26 0.059(8) 0.046(8) 0.056(8) -0.018(7) -0.007(7) -0.014(6)
C8 0.065(12) 0.032(9) 0.058(12) -0.013(8) -0.001(9) -0.005(8)
C13 0.035(8) 0.036(8) 0.038(9) -0.011(7) -0.007(7) -0.003(6)
C25 0.033(8) 0.057(10) 0.046(11) -0.024(9) -0.006(7) -0.011(7)
C14 0.029(7) 0.033(8) 0.035(8) -0.006(6) -0.003(6) -0.019(6)
C31 0.051(10) 0.059(11) 0.027(9) 0.001(8) -0.002(7) -0.022(8)
C7 0.035(9) 0.037(9) 0.055(11) -0.013(8) 0.003(8) -0.011(7)
C6 0.031(8) 0.027(7) 0.034(8) -0.004(6) -0.003(6) -0.015(6)
C24 0.057(11) 0.049(11) 0.058(12) -0.014(9) -0.008(9) -0.023(9)
C23 0.045(9) 0.037(9) 0.051(11) -0.015(8) -0.013(8) -0.011(7)
C16 0.051(10) 0.034(9) 0.056(11) 0.000(8) -0.023(9) -0.006(7)
C5 0.067(12) 0.046(10) 0.044(11) -0.015(9) 0.019(9) -0.025(9)
C32 0.074(13) 0.052(11) 0.042(11) 0.013(9) -0.004(10) -0.027(10)
C34 0.069(14) 0.041(11) 0.065(14) 0.025(10) -0.007(11) -0.021(10)
C3 0.076(14) 0.026(9) 0.075(15) 0.001(9) 0.007(11) -0.013(9)
C33 0.050(10) 0.033(9) 0.047(11) -0.004(8) -0.017(8) -0.006(7)
C18 0.049(11) 0.019(8) 0.086(14) -0.008(8) -0.018(10) 0.009(7)
C2 0.080(16) 0.037(11) 0.13(2) -0.015(13) 0.027(16) -0.012(11)
C22 0.059(8) 0.059(8) 0.039(8) -0.006(6) -0.015(6) -0.006(7)
S2B 0.073(4) 0.043(3) 0.071(4) 0.003(3) -0.031(3) -0.007(3)
C20B 0.073(4) 0.043(3) 0.071(4) 0.003(3) -0.031(3) -0.007(3)
C19B 0.073(4) 0.043(3) 0.071(4) 0.003(3) -0.031(3) -0.007(3)
C21B 0.073(4) 0.043(3) 0.071(4) 0.003(3) -0.031(3) -0.007(3)
C1 0.21(4) 0.09(2) 0.10(2) -0.003(17) 0.00(2) -0.11(2)
O1 0.020(5) 0.022(5) 0.047(6) -0.011(4) -0.004(4) 0.000(4)
S1B 0.095(5) 0.073(4) 0.062(4) -0.035(3) -0.020(3) 0.015(3)
C29B 0.095(5) 0.073(4) 0.062(4) -0.035(3) -0.020(3) 0.015(3)
C28B 0.095(5) 0.073(4) 0.062(4) -0.035(3) -0.020(3) 0.015(3)
C27B 0.095(5) 0.073(4) 0.062(4) -0.035(3) -0.020(3) 0.015(3)
C29A 0.095(5) 0.073(4) 0.062(4) -0.035(3) -0.020(3) 0.015(3)
C28A 0.095(5) 0.073(4) 0.062(4) -0.035(3) -0.020(3) 0.015(3)
C27A 0.095(5) 0.073(4) 0.062(4) -0.035(3) -0.020(3) 0.015(3)
S1A 0.095(5) 0.073(4) 0.062(4) -0.035(3) -0.020(3) 0.015(3)
C30 0.076(9) 0.069(9) 0.053(9) -0.015(7) -0.017(7) 0.003(7)
S2A 0.073(4) 0.043(3) 0.071(4) 0.003(3) -0.031(3) -0.007(3)
C19A 0.073(4) 0.043(3) 0.071(4) 0.003(3) -0.031(3) -0.007(3)
C20A 0.073(4) 0.043(3) 0.071(4) 0.003(3) -0.031(3) -0.007(3)
C21A 0.073(4) 0.043(3) 0.071(4) 0.003(3) -0.031(3) -0.007(3)
F4B 0.108(10) 0.063(6) 0.088(8) -0.046(6) -0.031(9) 0.003(7)
F6B 0.108(10) 0.063(6) 0.088(8) -0.046(6) -0.031(9) 0.003(7)
F5B 0.108(10) 0.063(6) 0.088(8) -0.046(6) -0.031(9) 0.003(7)
F5A 0.108(10) 0.063(6) 0.088(8) -0.046(6) -0.031(9) 0.003(7)
F6A 0.108(10) 0.063(6) 0.088(8) -0.046(6) -0.031(9) 0.003(7)
F4A 0.108(10) 0.063(6) 0.088(8) -0.046(6) -0.031(9) 0.003(7)

loop_
_atom_type_symbol
_atom_type_description
_atom_type_scat_dispersion_real
_atom_type_scat_dispersion_imag
_atom_type_scat_source
C C 0.0033 0.0016 'International Tables Vol C Tables 4.2.6.8 and 6.1.1.4'
H H 0.0000 0.0000 'International Tables Vol C Tables 4.2.6.8 and 6.1.1.4'
Dy Dy -0.1892 4.4098 'International Tables Vol C Tables 4.2.6.8 and 6.1.1.4'
F F 0.0171 0.0103 'International Tables Vol C Tables 4.2.6.8 and 6.1.1.4'
N N 0.0061 0.0033 'International Tables Vol C Tables 4.2.6.8 and 6.1.1.4'
O O 0.0106 0.0060 'International Tables Vol C Tables 4.2.6.8 and 6.1.1.4'
S S 0.1246 0.1234 'International Tables Vol C Tables 4.2.6.8 and 6.1.1.4'

loop_
_geom_angle_atom_site_label_1
_geom_angle_atom_site_label_2
_geom_angle_atom_site_label_3
_geom_angle
_geom_angle_site_symmetry_1
_geom_angle_site_symmetry_3
O5 Dy1 Dy1 109.7(2) . 2_666
O5 Dy1 N2 122.9(4) . .
O5 Dy1 N1 81.1(4) . .
O5 Dy1 O1 131.9(3) . .
O2 Dy1 Dy1 88.8(3) . 2_666
O2 Dy1 O5 151.2(4) . .
O2 Dy1 O4 136.9(3) . .
O2 Dy1 N2 71.5(4) . .
O2 Dy1 N1 84.8(4) . .
O2 Dy1 O1 75.5(3) . .
O3 Dy1 Dy1 115.8(3) . 2_666
O3 Dy1 O5 80.2(4) . .
O3 Dy1 O2 71.8(4) . .
O3 Dy1 O4 150.1(4) . .
O3 Dy1 N2 125.6(4) . .
O3 Dy1 N1 73.7(4) . .
O3 Dy1 O1 136.1(4) . .
O4 Dy1 Dy1 78.9(2) . 2_666
O4 Dy1 O5 70.1(4) . .
O4 Dy1 N2 71.1(4) . .
O4 Dy1 N1 97.5(4) . .
O4 Dy1 O1 71.0(3) . .
N2 Dy1 Dy1 102.0(3) . 2_666
N2 Dy1 N1 64.3(4) . .
N1 Dy1 Dy1 166.2(3) . 2_666
O1 Dy1 Dy1 34.9(2) . 2_666
O1 Dy1 Dy1 36.6(2) 2_666 2_666
O1 Dy1 O5 82.1(3) 2_666 .
O1 Dy1 O2 103.1(4) 2_666 .
O1 Dy1 O3 88.3(4) 2_666 .
O1 Dy1 O4 91.2(4) 2_666 .
O1 Dy1 N2 138.4(3) 2_666 .
O1 Dy1 N2 67.3(3) . .
O1 Dy1 N1 131.3(3) . .
O1 Dy1 N1 157.2(3) 2_666 .
O1 Dy1 O1 71.5(3) 2_666 .
C25 O5 Dy1 134.3(10) . .
C31 O2 Dy1 137.5(11) . .
C33 O3 Dy1 135.2(10) . .
C23 O4 Dy1 136.6(10) . .
C10 N2 Dy1 122.7(9) . .
C14 N2 Dy1 118.1(9) . .
C14 N2 C10 119.2(12) . .
C12 C11 H11 120.5 . .
C12 C11 C10 119.0(14) . .
C10 C11 H11 120.5 . .
C11 C12 H12 119.7 . .
C11 C12 C13 120.6(14) . .
C13 C12 H12 119.7 . .
C16 C15 C14 117.3(14) . .
O1 C15 C14 119.4(13) . .
O1 C15 C16 123.3(14) . .
N2 C10 C11 121.9(14) . .
N2 C10 C9 115.6(13) . .
C11 C10 C9 122.3(13) . .
C9 N1 Dy1 115.9(9) . .
C9 N1 C6 114.2(12) . .
C6 N1 Dy1 129.9(9) . .
C16 C17 H17 119.0 . .
C18 C17 H17 119.0 . .
C18 C17 C16 122.1(15) . .
C10 C9 H9 119.3 . .
N1 C9 C10 121.3(13) . .
N1 C9 H9 119.3 . .
C5 C4 H4 118.7 . .
C5 C4 C3 122.6(17) . .
C3 C4 H4 118.7 . .
F4B C26 C25 114.7(19) . .
F4B C26 F6B 110(2) . .
F4B C26 F5B 106(2) . .
F6B C26 C25 111.7(17) . .
F6B C26 F5B 102(2) . .
F5B C26 C25 112.0(18) . .
F5A C26 C25 109.6(19) . .
F5A C26 F4A 100(2) . .
F6A C26 C25 119(2) . .
F6A C26 F5A 110(2) . .
F6A C26 F4A 105(2) . .
F4A C26 C25 110.6(19) . .
C7 C8 H8 119.9 . .
C7 C8 C3 120.2(16) . .
C3 C8 H8 119.9 . .
C12 C13 C14 117.7(13) . .
C12 C13 C18 124.7(15) . .
C18 C13 C14 117.6(13) . .
O5 C25 C26 116.2(16) . .
O5 C25 C24 126.9(16) . .
C24 C25 C26 116.9(16) . .
N2 C14 C15 116.4(13) . .
N2 C14 C13 121.5(12) . .
C13 C14 C15 122.1(12) . .
O2 C31 C32 121.7(17) . .
O2 C31 C30 117.0(16) . .
C32 C31 C30 121.2(16) . .
C8 C7 H7 119.1 . .
C6 C7 C8 121.9(15) . .
C6 C7 H7 119.1 . .
C7 C6 N1 119.9(13) . .
C5 C6 N1 122.9(14) . .
C5 C6 C7 116.7(14) . .
C25 C24 H24 118.9 . .
C25 C24 C23 122.3(17) . .
C23 C24 H24 118.9 . .
O4 C23 C24 120.5(16) . .
O4 C23 C22 115.9(14) . .
C24 C23 C22 123.6(17) . .
C15 C16 C17 120.4(16) . .
C15 C16 H16 119.8 . .
C17 C16 H16 119.8 . .
C4 C5 C6 121.1(17) . .
C4 C5 H5 119.5 . .
C6 C5 H5 119.5 . .
C31 C32 H32 119.0 . .
C33 C32 C31 122.0(16) . .
C33 C32 H32 119.0 . .
F3 C34 C33 115(2) . .
F2 C34 F3 105.6(17) . .
F2 C34 F1 106(2) . .
F2 C34 C33 112.5(18) . .
F1 C34 F3 105.8(19) . .
F1 C34 C33 111.7(15) . .
C4 C3 C8 116.9(16) . .
C4 C3 C2 123.5(18) . .
C8 C3 C2 119.6(19) . .
O3 C33 C32 128.9(16) . .
O3 C33 C34 114.7(16) . .
C32 C33 C34 116.4(17) . .
C17 C18 C13 120.5(14) . .
C17 C18 H18 119.8 . .
C13 C18 H18 119.8 . .
C3 C2 H2A 109.7 . .
C3 C2 H2B 109.7 . .
C3 C2 C1 110(2) . .
H2A C2 H2B 108.2 . .
C1 C2 H2A 109.7 . .
C1 C2 H2B 109.7 . .
C23 C22 S2B 129.9(15) . .
C23 C22 C21B 120.8(16) . .
C23 C22 S2A 120.7(14) . .
C23 C22 C21A 125.6(19) . .
S2B C22 C21B 108.0 . .
C21A C22 S2A 111.6(17) . .
C22 S2B C20B 108.0 . .
S2B C20B H20B 126.0 . .
S2B C20B C19B 108.0 . .
C19B C20B H20B 126.0 . .
C20B C19B H19B 126.0 . .
C21B C19B C20B 108.0 . .
C21B C19B H19B 126.0 . .
C22 C21B H21B 126.0 . .
C19B C21B C22 108.0 . .
C19B C21B H21B 126.0 . .
C2 C1 H1A 109.5 . .
C2 C1 H1B 109.5 . .
C2 C1 H1C 109.5 . .
H1A C1 H1B 109.5 . .
H1A C1 H1C 109.5 . .
H1B C1 H1C 109.5 . .
Dy1 O1 Dy1 108.5(3) 2_666 .
C15 O1 Dy1 118.6(8) . .
C15 O1 Dy1 132.0(9) . 2_666
C28B S1B C30 90.4(14) . .
C27B C29B H29B 129.6 . .
C30 C29B H29B 129.6 . .
C30 C29B C27B 101(3) . .
S1B C28B H28B 121.6 . .
C27B C28B S1B 117(2) . .
C27B C28B H28B 121.6 . .
C29B C27B H27B 122.4 . .
C28B C27B C29B 115(3) . .
C28B C27B H27B 122.4 . .
C28A C29A H29A 126.0 . .
C30 C29A H29A 126.0 . .
C30 C29A C28A 108.0 . .
C29A C28A H28A 126.0 . .
C29A C28A C27A 108.0 . .
C27A C28A H28A 126.0 . .
C28A C27A H27A 126.0 . .
S1A C27A C28A 108.0 . .
S1A C27A H27A 126.0 . .
C27A S1A C30 108.0 . .
C31 C30 S1B 118.3(15) . .
C31 C30 C29B 125(2) . .
C31 C30 C29A 119.1(18) . .
C31 C30 S1A 131.0(17) . .
C29B C30 S1B 115.6(19) . .
C29A C30 S1A 108.0 . .
C22 S2A C19A 95.2(13) . .
S2A C19A H19A 124.1 . .
C20A C19A S2A 112(2) . .
C20A C19A H19A 124.1 . .
C19A C20A H20A 119.5 . .
C19A C20A C21A 121(3) . .
C21A C20A H20A 119.5 . .
C22 C21A H21A 130.5 . .
C20A C21A C22 99(3) . .
C20A C21A H21A 130.5 . .

loop_
_geom_bond_atom_site_label_1
_geom_bond_atom_site_label_2
_geom_bond_distance
_geom_bond_site_symmetry_2
Dy1 Dy1 3.8269(14) 2_666
Dy1 O5 2.339(10) .
Dy1 O2 2.318(10) .
Dy1 O3 2.311(10) .
Dy1 O4 2.329(10) .
Dy1 N2 2.452(12) .
Dy1 N1 2.639(11) .
Dy1 O1 2.307(9) 2_666
Dy1 O1 2.407(9) .
O5 C25 1.240(19) .
O2 C31 1.265(18) .
O3 C33 1.25(2) .
O4 C23 1.288(19) .
N2 C10 1.352(18) .
N2 C14 1.350(17) .
F3 C34 1.33(3) .
F2 C34 1.28(3) .
C11 H11 0.9300 .
C11 C12 1.37(2) .
C11 C10 1.40(2) .
F1 C34 1.31(2) .
C12 H12 0.9300 .
C12 C13 1.39(2) .
C15 C14 1.436(19) .
C15 C16 1.39(2) .
C15 O1 1.335(17) .
C10 C9 1.47(2) .
N1 C9 1.273(19) .
N1 C6 1.414(17) .
C17 H17 0.9300 .
C17 C16 1.41(2) .
C17 C18 1.37(2) .
C9 H9 0.9300 .
C4 H4 0.9300 .
C4 C5 1.38(2) .
C4 C3 1.38(3) .
C26 C25 1.52(2) .
C26 F4B 1.29(3) .
C26 F6B 1.30(3) .
C26 F5B 1.34(3) .
C26 F5A 1.31(4) .
C26 F6A 1.28(4) .
C26 F4A 1.38(4) .
C8 H8 0.9300 .
C8 C7 1.40(2) .
C8 C3 1.40(3) .
C13 C14 1.43(2) .
C13 C18 1.40(2) .
C25 C24 1.40(2) .
C31 C32 1.44(3) .
C31 C30 1.46(3) .
C7 H7 0.9300 .
C7 C6 1.39(2) .
C6 C5 1.39(2) .
C24 H24 0.9300 .
C24 C23 1.41(2) .
C23 C22 1.44(2) .
C16 H16 0.9300 .
C5 H5 0.9300 .
C32 H32 0.9300 .
C32 C33 1.34(3) .
C34 C33 1.55(2) .
C3 C2 1.50(3) .
C18 H18 0.9300 .
C2 H2A 0.9700 .
C2 H2B 0.9700 .
C2 C1 1.54(4) .
C22 S2B 1.55(2) .
C22 C21B 1.55(2) .
C22 S2A 1.62(2) .
C22 C21A 1.58(4) .
S2B C20B 1.55(2) .
C20B H20B 0.9300 .
C20B C19B 1.55(2) .
C19B H19B 0.9300 .
C19B C21B 1.55(2) .
C21B H21B 0.9300 .
C1 H1A 0.9600 .
C1 H1B 0.9600 .
C1 H1C 0.9600 .
S1B C28B 1.64(3) .
S1B C30 1.68(2) .
C29B H29B 0.9300 .
C29B C27B 1.51(4) .
C29B C30 1.46(4) .
C28B H28B 0.9300 .
C28B C27B 1.28(4) .
C27B H27B 0.9300 .
C29A H29A 0.9300 .
C29A C28A 1.65(3) .
C29A C30 1.65(3) .
C28A H28A 0.9300 .
C28A C27A 1.65(3) .
C27A H27A 0.9300 .
C27A S1A 1.65(3) .
S1A C30 1.65(3) .
S2A C19A 1.66(3) .
C19A H19A 0.9300 .
C19A C20A 1.27(4) .
C20A H20A 0.9300 .
C20A C21A 1.46(4) .
C21A H21A 0.9300 .

loop_
_geom_torsion_atom_site_label_1
_geom_torsion_atom_site_label_2
_geom_torsion_atom_site_label_3
_geom_torsion_atom_site_label_4
_geom_torsion
_geom_torsion_site_symmetry_1
_geom_torsion_site_symmetry_2
_geom_torsion_site_symmetry_3
_geom_torsion_site_symmetry_4
Dy1 O5 C25 C26 163.7(11) . . . .
Dy1 O5 C25 C24 -16(3) . . . .
Dy1 O2 C31 C32 18(3) . . . .
Dy1 O2 C31 C30 -165.3(13) . . . .
Dy1 O3 C33 C32 -5(3) . . . .
Dy1 O3 C33 C34 175.4(11) . . . .
Dy1 O4 C23 C24 28(2) . . . .
Dy1 O4 C23 C22 -154.0(11) . . . .
Dy1 N2 C10 C11 -179.0(11) . . . .
Dy1 N2 C10 C9 6.1(17) . . . .
Dy1 N2 C14 C15 -3.2(17) . . . .
Dy1 N2 C14 C13 176.6(11) . . . .
Dy1 N1 C9 C10 0.4(19) . . . .
Dy1 N1 C6 C7 -41(2) . . . .
Dy1 N1 C6 C5 130.6(15) . . . .
O5 C25 C24 C23 -7(3) . . . .
O2 C31 C32 C33 -1(3) . . . .
O2 C31 C30 S1B 6(3) . . . .
O2 C31 C30 C29B 171(2) . . . .
O2 C31 C30 C29A -1(3) . . . .
O2 C31 C30 S1A -163(2) . . . .
O4 C23 C22 S2B -166.2(17) . . . .
O4 C23 C22 C21B -1(3) . . . .
O4 C23 C22 S2A 5(2) . . . .
O4 C23 C22 C21A 167(2) . . . .
N2 C10 C9 N1 -4(2) . . . .
F3 C34 C33 O3 169.7(17) . . . .
F3 C34 C33 C32 -10(3) . . . .
F2 C34 C33 O3 -69(3) . . . .
F2 C34 C33 C32 111(2) . . . .
C11 C12 C13 C14 1(2) . . . .
C11 C12 C13 C18 -178.6(18) . . . .
C11 C10 C9 N1 -179.0(15) . . . .
F1 C34 C33 O3 49(3) . . . .
F1 C34 C33 C32 -131(2) . . . .
C12 C11 C10 N2 4(2) . . . .
C12 C11 C10 C9 178.2(15) . . . .
C12 C13 C14 N2 1(2) . . . .
C12 C13 C14 C15 -179.0(14) . . . .
C12 C13 C18 C17 179.1(18) . . . .
C10 N2 C14 C15 179.6(12) . . . .
C10 N2 C14 C13 -1(2) . . . .
C10 C11 C12 C13 -3(3) . . . .
N1 C6 C5 C4 179.6(18) . . . .
C9 N1 C6 C7 142.1(16) . . . .
C9 N1 C6 C5 -46(2) . . . .
C4 C3 C2 C1 86(3) . . . .
C26 C25 C24 C23 173.2(16) . . . .
C8 C7 C6 N1 -178.4(16) . . . .
C8 C7 C6 C5 9(3) . . . .
C8 C3 C2 C1 -93(3) . . . .
C25 C24 C23 O4 2(3) . . . .
C25 C24 C23 C22 -176.3(16) . . . .
C14 N2 C10 C11 -2(2) . . . .
C14 N2 C10 C9 -176.8(13) . . . .
C14 C15 C16 C17 -3(2) . . . .
C14 C15 O1 Dy1 172.4(10) . . . 2_666
C14 C15 O1 Dy1 4.7(17) . . . .
C14 C13 C18 C17 0(3) . . . .
C31 C32 C33 O3 -6(3) . . . .
C31 C32 C33 C34 174.3(17) . . . .
C7 C8 C3 C4 -3(3) . . . .
C7 C8 C3 C2 175(2) . . . .
C7 C6 C5 C4 -8(3) . . . .
C6 N1 C9 C10 177.6(13) . . . .
C24 C23 C22 S2B 12(3) . . . .
C24 C23 C22 C21B 177(2) . . . .
C24 C23 C22 S2A -176.4(15) . . . .
C24 C23 C22 C21A -14(3) . . . .
C23 C22 S2B C20B 167(2) . . . .
C23 C22 C21B C19B -168(2) . . . .
C23 C22 S2A C19A 174.7(17) . . . .
C23 C22 C21A C20A -176(2) . . . .
C16 C15 C14 N2 -178.9(14) . . . .
C16 C15 C14 C13 1(2) . . . .
C16 C15 O1 Dy1 -177.5(12) . . . .
C16 C15 O1 Dy1 -10(2) . . . 2_666
C16 C17 C18 C13 -2(3) . . . .
C5 C4 C3 C8 4(4) . . . .
C5 C4 C3 C2 -174(2) . . . .
C32 C31 C30 S1B -177.4(16) . . . .
C32 C31 C30 C29B -12(4) . . . .
C32 C31 C30 C29A 176(3) . . . .
C32 C31 C30 S1A 13(3) . . . .
C3 C4 C5 C6 2(4) . . . .
C3 C8 C7 C6 -4(3) . . . .
C18 C17 C16 C15 3(3) . . . .
C18 C13 C14 N2 -179.5(16) . . . .
C18 C13 C14 C15 0(2) . . . .
C22 S2B C20B C19B 0.0 . . . .
C22 S2A C19A C20A -4(3) . . . .
S2B C22 C21B C19B 0.0 . . . .
S2B C20B C19B C21B 0.0 . . . .
C20B C19B C21B C22 0.0 . . . .
C21B C22 S2B C20B 0.0 . . . .
O1 C15 C14 N2 -1(2) . . . .
O1 C15 C14 C13 179.3(14) . . . .
O1 C15 C16 C17 179.1(16) . . . .
S1B C28B C27B C29B -1(4) . . . .
C28B S1B C30 C31 177(2) . . . .
C28B S1B C30 C29B 10(3) . . . .
C27B C29B C30 C31 -177(2) . . . .
C27B C29B C30 S1B -11(3) . . . .
C29A C28A C27A S1A 0.0 . . . .
C28A C29A C30 C31 -166(3) . . . .
C28A C29A C30 S1A 0.0 . . . .
C28A C27A S1A C30 0.0 . . . .
C27A S1A C30 C31 164(3) . . . .
C27A S1A C30 C29A 0.0 . . . .
C30 C31 C32 C33 -177.0(19) . . . .
C30 S1B C28B C27B -5(3) . . . .
C30 C29B C27B C28B 8(4) . . . .
C30 C29A C28A C27A 0.0 . . . .
S2A C22 C21A C20A -13(3) . . . .
S2A C19A C20A C21A -4(4) . . . .
C19A C20A C21A C22 10(4) . . . .
C21A C22 S2A C19A 10(2) . . . .
F4B C26 C25 O5 -1(3) . . . .
F4B C26 C25 C24 179(2) . . . .
F6B C26 C25 O5 -127(2) . . . .
F6B C26 C25 C24 53(3) . . . .
F5B C26 C25 O5 120(2) . . . .
F5B C26 C25 C24 -60(2) . . . .
F5A C26 C25 O5 70(3) . . . .
F5A C26 C25 C24 -110(2) . . . .
F6A C26 C25 O5 -161(2) . . . .
F6A C26 C25 C24 19(3) . . . .
F4A C26 C25 O5 -39(3) . . . .
F4A C26 C25 C24 141(2) . . . .
